data_4080876
loop_
_publ_author_name
'Reeds, Jonathan P.'
'Whitwood, Adrian C.'
'Healy, Mark P.'
'Fairlamb, Ian J. S.'

_publ_section_title
;
 Synthesis and Reactivity of N-Heterocyclic Carbene Gold(I) and Gold(III)
 Imidate Complexes and Their Catalytic Activity in 1,5-Enyne
 Cycloisomerization
;
_journal_issue 10
_journal_name_full Organometallics
_journal_page_first 3108
_journal_paper_doi 10.1021/om400310z
_journal_volume 32
_journal_year 2013
_chemical_formula_moiety 'C19 H24 Au N3 O2'
_chemical_formula_sum 'C19 H24 Au N3 O2'
_chemical_formula_weight 523.38
_chemical_name_systematic
; 
 ? 
;
_space_group_IT_number 62
_symmetry_cell_setting orthorhombic
_symmetry_space_group_name_Hall '-P 2ac 2n'
_symmetry_space_group_name_H-M 'P n m a'
_atom_sites_solution_hydrogens geom
_atom_sites_solution_primary direct
_atom_sites_solution_secondary difmap
_audit_creation_method SHELXL-97
_cell_angle_alpha 90.00
_cell_angle_beta 90.00
_cell_angle_gamma 90.00
_cell_formula_units_Z 4
_cell_length_a 11.8766(6)
_cell_length_b 17.1592(9)
_cell_length_c 9.4378(5)
_cell_measurement_reflns_used 5209
_cell_measurement_temperature 110(2)
_cell_measurement_theta_max 29.95
_cell_measurement_theta_min 2.37
_cell_volume 1923.36(17)
_computing_cell_refinement 'Bruker SMART'
_computing_data_collection 'Bruker SMART'
_computing_data_reduction 'Bruker SAINT'
_computing_molecular_graphics 'Bruker SHELXTL'
_computing_publication_material 'Bruker SHELXTL'
_computing_structure_refinement 'SHELXL-97 (Sheldrick, 1997)'
_computing_structure_solution 'SHELXS-97 (Sheldrick, 1997)'
_diffrn_ambient_temperature 110(2)
_diffrn_measured_fraction_theta_full 0.990
_diffrn_measured_fraction_theta_max 0.990
_diffrn_measurement_device_type 'CCD area detector'
_diffrn_measurement_method 'phi and omega scans'
_diffrn_radiation_monochromator graphite
_diffrn_radiation_source 'fine-focus sealed tube'
_diffrn_radiation_type MoK\a
_diffrn_radiation_wavelength 0.71073
_diffrn_reflns_av_R_equivalents 0.0309
_diffrn_reflns_av_sigmaI/netI 0.0261
_diffrn_reflns_limit_h_max 16
_diffrn_reflns_limit_h_min -14
_diffrn_reflns_limit_k_max 22
_diffrn_reflns_limit_k_min -23
_diffrn_reflns_limit_l_max 13
_diffrn_reflns_limit_l_min -9
_diffrn_reflns_number 14707
_diffrn_reflns_theta_full 30.01
_diffrn_reflns_theta_max 30.01
_diffrn_reflns_theta_min 2.37
_exptl_absorpt_coefficient_mu 7.665
_exptl_absorpt_correction_T_max 0.736
_exptl_absorpt_correction_T_min 0.510
_exptl_absorpt_correction_type multi-scan
_exptl_absorpt_process_details 'SADABS v2.03; (Sheldrick)'
_exptl_crystal_colour colourless
_exptl_crystal_density_diffrn 1.807
_exptl_crystal_density_method 'not measured'
_exptl_crystal_description plate
_exptl_crystal_F_000 1016
_exptl_crystal_size_max 0.15
_exptl_crystal_size_mid 0.13
_exptl_crystal_size_min 0.04
_refine_diff_density_max 1.363
_refine_diff_density_min -0.605
_refine_diff_density_rms 0.106
_refine_ls_extinction_method none
_refine_ls_goodness_of_fit_ref 1.022
_refine_ls_hydrogen_treatment constr
_refine_ls_matrix_type full
_refine_ls_number_parameters 121
_refine_ls_number_reflns 2870
_refine_ls_number_restraints 0
_refine_ls_restrained_S_all 1.022
_refine_ls_R_factor_all 0.0246
_refine_ls_R_factor_gt 0.0200
_refine_ls_shift/su_max 0.001
_refine_ls_shift/su_mean 0.000
_refine_ls_structure_factor_coef Fsqd
_refine_ls_weighting_details 'calc w=1/[\s^2^(Fo^2^)+(0.0232P)^2^+0.3343P] where P=(Fo^2^+2Fc^2^)/3'
_refine_ls_weighting_scheme calc
_refine_ls_wR_factor_gt 0.0441
_refine_ls_wR_factor_ref 0.0456
_reflns_number_gt 2575
_reflns_number_total 2870
_reflns_threshold_expression >2sigma(I)
_cod_data_source_file om400310z_si_002.cif
_cod_data_source_block ijf0807a
_cod_depositor_comments
;
The following automatic conversions were performed:

'_symmetry_cell_setting' value 'Orthorhombic' changed to
'orthorhombic' according to
/home/saulius/struct/CIF-dictionaries/cif_core.dic dictionary named
'cif_core.dic' version 2.3.1 from 2005-06-27.

Automatic conversion script
Id: cif_fix_values 1891 2012-01-12 08:04:46Z andrius 
;
_cod_original_sg_symbol_H-M Pnma
_cod_database_code 4080876

loop_
_symmetry_equiv_pos_as_xyz
'x, y, z'
'-x+1/2, -y, z+1/2'
'-x, y+1/2, -z'
'x+1/2, -y+1/2, -z+1/2'
'-x, -y, -z'
'x-1/2, y, -z-1/2'
'x, -y-1/2, z'
'-x-1/2, y-1/2, z-1/2'

loop_
_atom_site_label
_atom_site_type_symbol
_atom_site_fract_x
_atom_site_fract_y
_atom_site_fract_z
_atom_site_U_iso_or_equiv
_atom_site_adp_type
_atom_site_occupancy
_atom_site_symmetry_multiplicity
_atom_site_calc_flag
_atom_site_refinement_flags
Au1 Au 0.986514(10) 0.2500 0.029831(13) 0.01899(5) Uani 1 2 d S
C1 C 0.8255(3) 0.2500 0.0871(3) 0.0186(6) Uani 1 2 d S
C2 C 0.6565(2) 0.28919(12) 0.1654(2) 0.0246(5) Uani 1 1 d .
H2 H 0.5962 0.3220 0.1941 0.030 Uiso 1 1 calc R
C3 C 0.7937(2) 0.39727(12) 0.1003(2) 0.0214(4) Uani 1 1 d .
C4 C 0.8870(2) 0.41624(14) 0.2045(3) 0.0330(6) Uani 1 1 d .
H4A H 0.8633 0.4015 0.3003 0.050 Uiso 1 1 calc R
H4B H 0.9028 0.4723 0.2017 0.050 Uiso 1 1 calc R
H4C H 0.9551 0.3872 0.1788 0.050 Uiso 1 1 calc R
C5 C 0.8331(2) 0.41193(14) -0.0516(2) 0.0296(6) Uani 1 1 d .
H5A H 0.8979 0.3784 -0.0726 0.044 Uiso 1 1 calc R
H5B H 0.8551 0.4667 -0.0620 0.044 Uiso 1 1 calc R
H5C H 0.7718 0.4001 -0.1175 0.044 Uiso 1 1 calc R
C6 C 0.6913(2) 0.44840(13) 0.1307(3) 0.0340(6) Uani 1 1 d .
H6A H 0.6298 0.4340 0.0666 0.051 Uiso 1 1 calc R
H6B H 0.7112 0.5032 0.1158 0.051 Uiso 1 1 calc R
H6C H 0.6673 0.4408 0.2290 0.051 Uiso 1 1 calc R
C7 C 1.2170(2) 0.31604(13) -0.0405(2) 0.0231(5) Uani 1 1 d .
C8 C 1.3332(2) 0.29026(12) -0.0801(2) 0.0222(4) Uani 1 1 d .
C9 C 1.4283(2) 0.33214(14) -0.1168(2) 0.0279(5) Uani 1 1 d .
H9 H 1.4285 0.3875 -0.1155 0.033 Uiso 1 1 calc R
C10 C 1.5235(2) 0.29047(16) -0.1557(3) 0.0323(6) Uani 1 1 d .
H10 H 1.5898 0.3177 -0.1828 0.039 Uiso 1 1 calc R
N1 N 0.76007(16) 0.31314(10) 0.11602(18) 0.0187(4) Uani 1 1 d .
N2 N 1.1522(2) 0.2500 -0.0225(3) 0.0209(5) Uani 1 2 d S
O1 O 1.18379(17) 0.38250(10) -0.0282(2) 0.0362(5) Uani 1 1 d .

loop_
_atom_site_aniso_label
_atom_site_aniso_U_11
_atom_site_aniso_U_22
_atom_site_aniso_U_33
_atom_site_aniso_U_23
_atom_site_aniso_U_13
_atom_site_aniso_U_12
Au1 0.02000(7) 0.01406(6) 0.02291(7) 0.000 0.00157(4) 0.000
C1 0.0250(16) 0.0131(13) 0.0178(14) 0.000 0.0005(12) 0.000
C2 0.0274(13) 0.0200(11) 0.0265(12) -0.0012(9) 0.0080(9) 0.0022(9)
C3 0.0269(12) 0.0143(10) 0.0229(11) -0.0007(8) 0.0044(9) 0.0003(8)
C4 0.0402(16) 0.0239(12) 0.0350(14) -0.0027(10) -0.0080(11) -0.0050(10)
C5 0.0386(16) 0.0219(12) 0.0283(13) 0.0054(9) 0.0055(10) 0.0003(10)
C6 0.0352(16) 0.0167(11) 0.0502(17) -0.0017(10) 0.0110(12) 0.0038(10)
C7 0.0244(12) 0.0184(11) 0.0266(12) 0.0008(9) -0.0006(9) -0.0012(8)
C8 0.0260(12) 0.0217(11) 0.0190(10) -0.0005(9) -0.0014(9) -0.0003(9)
C9 0.0275(14) 0.0286(12) 0.0274(13) 0.0020(9) 0.0000(9) -0.0039(10)
C10 0.0250(13) 0.0447(15) 0.0272(12) -0.0005(12) 0.0038(10) -0.0070(11)
N1 0.0257(10) 0.0131(8) 0.0174(9) 0.0007(6) 0.0027(7) -0.0006(7)
N2 0.0215(14) 0.0169(13) 0.0243(13) 0.000 -0.0005(11) 0.000
O1 0.0324(11) 0.0170(9) 0.0592(13) -0.0016(8) 0.0069(9) -0.0012(7)

loop_
_atom_type_symbol
_atom_type_description
_atom_type_scat_dispersion_real
_atom_type_scat_dispersion_imag
_atom_type_scat_source
C C 0.0033 0.0016 'International Tables Vol C Tables 4.2.6.8 and 6.1.1.4'
H H 0.0000 0.0000 'International Tables Vol C Tables 4.2.6.8 and 6.1.1.4'
N N 0.0061 0.0033 'International Tables Vol C Tables 4.2.6.8 and 6.1.1.4'
O O 0.0106 0.0060 'International Tables Vol C Tables 4.2.6.8 and 6.1.1.4'
Au Au -2.0133 8.8022 'International Tables Vol C Tables 4.2.6.8 and 6.1.1.4'

loop_
_geom_angle_atom_site_label_1
_geom_angle_atom_site_label_2
_geom_angle_atom_site_label_3
_geom_angle
_geom_angle_site_symmetry_1
_geom_angle_site_symmetry_3
C1 Au1 N2 178.30(10) . .
N1 C1 N1 105.5(3) 7_565 .
N1 C1 Au1 127.15(13) 7_565 .
N1 C1 Au1 127.15(13) . .
C2 C2 N1 107.35(12) 7_565 .
C2 C2 H2 126.3 7_565 .
N1 C2 H2 126.3 . .
N1 C3 C4 109.63(18) . .
N1 C3 C6 108.74(18) . .
C4 C3 C6 109.7(2) . .
N1 C3 C5 109.36(17) . .
C4 C3 C5 110.4(2) . .
C6 C3 C5 109.0(2) . .
C3 C4 H4A 109.5 . .
C3 C4 H4B 109.5 . .
H4A C4 H4B 109.5 . .
C3 C4 H4C 109.5 . .
H4A C4 H4C 109.5 . .
H4B C4 H4C 109.5 . .
C3 C5 H5A 109.5 . .
C3 C5 H5B 109.5 . .
H5A C5 H5B 109.5 . .
C3 C5 H5C 109.5 . .
H5A C5 H5C 109.5 . .
H5B C5 H5C 109.5 . .
C3 C6 H6A 109.5 . .
C3 C6 H6B 109.5 . .
H6A C6 H6B 109.5 . .
C3 C6 H6C 109.5 . .
H6A C6 H6C 109.5 . .
H6B C6 H6C 109.5 . .
O1 C7 N2 125.4(2) . .
O1 C7 C8 127.0(2) . .
N2 C7 C8 107.6(2) . .
C8 C8 C9 121.29(14) 7_565 .
C8 C8 C7 107.20(12) 7_565 .
C9 C8 C7 131.5(2) . .
C8 C9 C10 117.7(2) . .
C8 C9 H9 121.2 . .
C10 C9 H9 121.2 . .
C9 C10 C10 121.03(15) . 7_565
C9 C10 H10 119.5 . .
C10 C10 H10 119.5 7_565 .
C1 N1 C2 109.87(18) . .
C1 N1 C3 126.32(19) . .
C2 N1 C3 123.80(18) . .
C7 N2 C7 110.4(3) . 7_565
C7 N2 Au1 124.80(14) . .
C7 N2 Au1 124.80(14) 7_565 .

loop_
_geom_bond_atom_site_label_1
_geom_bond_atom_site_label_2
_geom_bond_distance
_geom_bond_site_symmetry_2
Au1 C1 1.987(3) .
Au1 N2 2.029(3) .
C1 N1 1.361(3) 7_565
C1 N1 1.361(3) .
C2 C2 1.345(4) 7_565
C2 N1 1.378(3) .
C2 H2 0.9500 .
C3 N1 1.505(3) .
C3 C4 1.516(3) .
C3 C6 1.527(3) .
C3 C5 1.529(3) .
C4 H4A 0.9800 .
C4 H4B 0.9800 .
C4 H4C 0.9800 .
C5 H5A 0.9800 .
C5 H5B 0.9800 .
C5 H5C 0.9800 .
C6 H6A 0.9800 .
C6 H6B 0.9800 .
C6 H6C 0.9800 .
C7 O1 1.212(3) .
C7 N2 1.380(3) .
C7 C8 1.496(3) .
C8 C8 1.382(4) 7_565
C8 C9 1.384(3) .
C9 C10 1.387(4) .
C9 H9 0.9500 .
C10 C10 1.389(6) 7_565
C10 H10 0.9500 .
N2 C7 1.380(3) 7_565

loop_
_geom_torsion_atom_site_label_1
_geom_torsion_atom_site_label_2
_geom_torsion_atom_site_label_3
_geom_torsion_atom_site_label_4
_geom_torsion
_geom_torsion_site_symmetry_1
_geom_torsion_site_symmetry_4
O1 C7 C8 C8 179.5(2) . 7_565
N2 C7 C8 C8 -1.7(2) . 7_565
O1 C7 C8 C9 -2.7(4) . .
N2 C7 C8 C9 176.2(2) . .
C8 C8 C9 C10 0.9(3) 7_565 .
C7 C8 C9 C10 -176.7(2) . .
C8 C9 C10 C10 -0.9(3) . 7_565
N1 C1 N1 C2 1.4(3) 7_565 .
Au1 C1 N1 C2 -174.1(2) . .
N1 C1 N1 C3 -179.64(14) 7_565 .
Au1 C1 N1 C3 4.8(4) . .
C2 C2 N1 C1 -0.9(2) 7_565 .
C2 C2 N1 C3 -179.87(15) 7_565 .
C4 C3 N1 C1 -65.4(3) . .
C6 C3 N1 C1 174.6(2) . .
C5 C3 N1 C1 55.7(3) . .
C4 C3 N1 C2 113.4(2) . .
C6 C3 N1 C2 -6.6(3) . .
C5 C3 N1 C2 -125.5(2) . .
O1 C7 N2 C7 -178.34(15) . 7_565
C8 C7 N2 C7 2.8(3) . 7_565
O1 C7 N2 Au1 -0.4(4) . .
C8 C7 N2 Au1 -179.28(17) . .
